data_4506462
loop_
_publ_author_name
'Thakuria, Ranjit'
'Cherukuvada, Suryanarayan'
'Nangia, Ashwini'

_publ_section_title
;
 Crystal Structures of Pyrogallol, Its Hydrate, and Stable
 MultipleZ&#x2032; Cocrystals with N-Heterocycles Containing Metastable
 Conformers of Pyrogallol
;
_journal_issue 8
_journal_name_full 'Crystal Growth &amp; Design'
_journal_page_first 3944
_journal_paper_doi 10.1021/cg3003367
_journal_volume 12
_journal_year 2012
_chemical_formula_moiety '1.5(C10 H8 N2), C6 H6 O3, H2 O'
_chemical_formula_sum 'C42 H40 N6 O8'
_chemical_formula_weight 756.80
_chemical_name_systematic
; 
 ? 
;
_space_group_IT_number 2
_symmetry_cell_setting triclinic
_symmetry_space_group_name_Hall '-P 1'
_symmetry_space_group_name_H-M 'P -1'
_atom_sites_solution_hydrogens geom
_atom_sites_solution_primary direct
_atom_sites_solution_secondary difmap
_audit_creation_method SHELXL-97
_cell_angle_alpha 91.162(2)
_cell_angle_beta 95.450(2)
_cell_angle_gamma 116.545(2)
_cell_formula_units_Z 2
_cell_length_a 9.3257(10)
_cell_length_b 9.5756(10)
_cell_length_c 24.020(3)
_cell_measurement_reflns_used 6034
_cell_measurement_temperature 298(2)
_cell_measurement_theta_max 26.12
_cell_measurement_theta_min 2.38
_cell_volume 1905.4(4)
_computing_cell_refinement 'Bruker SMART'
_computing_data_collection 'Bruker SMART'
_computing_data_reduction 'Bruker SAINT'
_computing_molecular_graphics 'Bruker SHELXTL'
_computing_publication_material 'Bruker SHELXTL'
_computing_structure_refinement 'SHELXL-97 (Sheldrick, 1997)'
_computing_structure_solution 'SHELXS-97 (Sheldrick, 1990)'
_diffrn_ambient_temperature 298(2)
_diffrn_measured_fraction_theta_full 0.990
_diffrn_measured_fraction_theta_max 0.990
_diffrn_measurement_device_type 'CCD area detector'
_diffrn_measurement_method 'phi and omega scans'
_diffrn_radiation_monochromator graphite
_diffrn_radiation_source 'fine-focus sealed tube'
_diffrn_radiation_type MoK\a
_diffrn_radiation_wavelength 0.71073
_diffrn_reflns_av_R_equivalents 0.0294
_diffrn_reflns_av_sigmaI/netI 0.0344
_diffrn_reflns_limit_h_max 11
_diffrn_reflns_limit_h_min -11
_diffrn_reflns_limit_k_max 11
_diffrn_reflns_limit_k_min -11
_diffrn_reflns_limit_l_max 29
_diffrn_reflns_limit_l_min -29
_diffrn_reflns_number 20031
_diffrn_reflns_theta_full 26.12
_diffrn_reflns_theta_max 26.12
_diffrn_reflns_theta_min 1.71
_exptl_absorpt_coefficient_mu 0.093
_exptl_absorpt_correction_T_max 0.9862
_exptl_absorpt_correction_T_min 0.9709
_exptl_absorpt_correction_type multi-scan
_exptl_absorpt_process_details 'Bruker AXS SADABS program'
_exptl_crystal_colour colorless
_exptl_crystal_density_diffrn 1.319
_exptl_crystal_density_method 'not measured'
_exptl_crystal_description block
_exptl_crystal_F_000 796
_exptl_crystal_size_max 0.32
_exptl_crystal_size_mid 0.28
_exptl_crystal_size_min 0.15
_refine_diff_density_max 0.268
_refine_diff_density_min -0.311
_refine_diff_density_rms 0.064
_refine_ls_extinction_method none
_refine_ls_goodness_of_fit_ref 1.024
_refine_ls_hydrogen_treatment mixed
_refine_ls_matrix_type full
_refine_ls_number_parameters 545
_refine_ls_number_reflns 7513
_refine_ls_number_restraints 0
_refine_ls_restrained_S_all 1.024
_refine_ls_R_factor_all 0.1010
_refine_ls_R_factor_gt 0.0642
_refine_ls_shift/su_max 0.000
_refine_ls_shift/su_mean 0.000
_refine_ls_structure_factor_coef Fsqd
_refine_ls_weighting_details 'calc w=1/[\s^2^(Fo^2^)+(0.0873P)^2^+0.3124P] where P=(Fo^2^+2Fc^2^)/3'
_refine_ls_weighting_scheme calc
_refine_ls_wR_factor_gt 0.1588
_refine_ls_wR_factor_ref 0.1821
_reflns_number_gt 4614
_reflns_number_total 7513
_reflns_threshold_expression >2sigma(I)
_cod_data_source_file cg3003367_si_011.cif
_cod_data_source_block Pyrogallol_Bipyridine_Water
_cod_depositor_comments
;
The following automatic conversions were performed:

'_symmetry_cell_setting' value 'Triclinic' changed to 'triclinic'
according to /home/saulius/struct/CIF-dictionaries/cif_core.dic
dictionary named 'cif_core.dic' version 2.4.2 from 2011-04-26.

Automatic conversion script
Id: cif_fix_values 1891 2012-01-12 08:04:46Z andrius 
;
_cod_original_sg_symbol_H-M 'P -1   '
_cod_database_code 4506462

loop_
_symmetry_equiv_pos_as_xyz
'x, y, z'
'-x, -y, -z'

loop_
_atom_site_label
_atom_site_type_symbol
_atom_site_fract_x
_atom_site_fract_y
_atom_site_fract_z
_atom_site_U_iso_or_equiv
_atom_site_adp_type
_atom_site_occupancy
_atom_site_symmetry_multiplicity
_atom_site_calc_flag
_atom_site_refinement_flags
C1 C 0.2575(2) 0.2389(2) 0.39084(10) 0.0518(5) Uani 1 1 d .
C2 C 0.0966(2) 0.1445(2) 0.37003(9) 0.0501(5) Uani 1 1 d .
C3 C -0.0220(2) 0.1078(2) 0.40519(10) 0.0529(5) Uani 1 1 d .
C4 C 0.0177(3) 0.1604(3) 0.46086(11) 0.0626(6) Uani 1 1 d .
H4 H -0.0626 0.1347 0.4845 0.075 Uiso 1 1 calc R
C5 C 0.1775(3) 0.2518(3) 0.48148(11) 0.0685(7) Uani 1 1 d .
H5 H 0.2048 0.2870 0.5192 0.082 Uiso 1 1 calc R
C6 C 0.2970(3) 0.2913(3) 0.44643(10) 0.0598(6) Uani 1 1 d .
H6 H 0.4043 0.3535 0.4605 0.072 Uiso 1 1 calc R
C7 C 0.9896(2) 0.8591(3) 0.09759(10) 0.0545(6) Uani 1 1 d .
C8 C 0.8706(2) 0.8215(2) 0.13316(9) 0.0511(5) Uani 1 1 d .
C9 C 0.7102(2) 0.7235(2) 0.11266(10) 0.0530(5) Uani 1 1 d .
C10 C 0.6718(3) 0.6653(3) 0.05771(10) 0.0672(7) Uani 1 1 d .
H10 H 0.5653 0.5985 0.0441 0.081 Uiso 1 1 calc R
C11 C 0.7906(3) 0.7058(3) 0.02276(11) 0.0780(8) Uani 1 1 d .
H11 H 0.7634 0.6674 -0.0146 0.094 Uiso 1 1 calc R
C12 C 0.9503(3) 0.8031(3) 0.04248(11) 0.0684(7) Uani 1 1 d .
H12 H 1.0300 0.8302 0.0186 0.082 Uiso 1 1 calc R
C13 C -0.2176(3) 0.4089(3) 0.41586(12) 0.0798(8) Uani 1 1 d .
H13 H -0.2650 0.3134 0.4319 0.096 Uiso 1 1 calc R
C14 C -0.0524(3) 0.4915(3) 0.42350(11) 0.0661(7) Uani 1 1 d .
H14 H 0.0091 0.4513 0.4437 0.079 Uiso 1 1 calc R
C15 C 0.0214(2) 0.6345(2) 0.40103(9) 0.0493(5) Uani 1 1 d .
C16 C -0.0778(2) 0.6862(3) 0.37085(10) 0.0582(6) Uani 1 1 d .
H16 H -0.0339 0.7820 0.3549 0.070 Uiso 1 1 calc R
C17 C -0.2422(3) 0.5935(3) 0.36492(10) 0.0660(7) Uani 1 1 d .
H17 H -0.3070 0.6290 0.3441 0.079 Uiso 1 1 calc R
C18 C 0.4374(3) 0.9694(4) 0.42007(17) 0.1159(13) Uani 1 1 d .
H18 H 0.4826 1.0781 0.4223 0.139 Uiso 1 1 calc R
C19 C 0.2715(3) 0.8878(3) 0.41342(16) 0.0994(11) Uani 1 1 d .
H19 H 0.2091 0.9412 0.4118 0.119 Uiso 1 1 calc R
C20 C 0.1997(2) 0.7291(2) 0.40921(9) 0.0503(5) Uani 1 1 d .
C21 C 0.3006(3) 0.6597(3) 0.41402(11) 0.0712(7) Uani 1 1 d .
H21 H 0.2585 0.5512 0.4128 0.085 Uiso 1 1 calc R
C22 C 0.4655(3) 0.7528(4) 0.42073(12) 0.0819(8) Uani 1 1 d .
H22 H 0.5316 0.7032 0.4235 0.098 Uiso 1 1 calc R
C23 C 0.5276(3) 0.0068(3) 0.12026(12) 0.0744(7) Uani 1 1 d .
H23 H 0.4815 -0.0748 0.1433 0.089 Uiso 1 1 calc R
C24 C 0.6931(3) 0.0948(3) 0.12762(11) 0.0646(6) Uani 1 1 d .
H24 H 0.7557 0.0714 0.1547 0.078 Uiso 1 1 calc R
C25 C 0.7653(2) 0.2180(3) 0.09434(10) 0.0550(6) Uani 1 1 d .
C26 C 0.6639(3) 0.2426(3) 0.05476(12) 0.0826(8) Uani 1 1 d .
H26 H 0.7058 0.3236 0.0312 0.099 Uiso 1 1 calc R
C27 C 0.4999(3) 0.1466(4) 0.05012(14) 0.0926(9) Uani 1 1 d .
H27 H 0.4345 0.1647 0.0225 0.111 Uiso 1 1 calc R
C28 C 1.1725(3) 0.5654(3) 0.09843(13) 0.0790(8) Uani 1 1 d .
H28 H 1.2138 0.6700 0.0904 0.095 Uiso 1 1 calc R
C29 C 1.0082(3) 0.4760(3) 0.09037(12) 0.0739(7) Uani 1 1 d .
H29 H 0.9415 0.5198 0.0771 0.089 Uiso 1 1 calc R
C30 C 0.9427(2) 0.3204(3) 0.10209(9) 0.0547(6) Uani 1 1 d .
C31 C 1.0492(2) 0.2641(3) 0.12199(10) 0.0620(6) Uani 1 1 d .
H31 H 1.0113 0.1605 0.1309 0.074 Uiso 1 1 calc R
C32 C 1.2121(3) 0.3630(3) 0.12845(11) 0.0701(7) Uani 1 1 d .
H32 H 1.2819 0.3227 0.1418 0.084 Uiso 1 1 calc R
C33 C 0.6634(3) 0.2108(3) 0.27032(13) 0.0836(8) Uani 1 1 d .
H33 H 0.6198 0.1187 0.2886 0.100 Uiso 1 1 calc R
C34 C 0.8286(3) 0.2966(3) 0.27575(11) 0.0714(7) Uani 1 1 d .
H34 H 0.8934 0.2619 0.2970 0.086 Uiso 1 1 calc R
C35 C 0.8977(2) 0.4339(3) 0.24961(10) 0.0560(6) Uani 1 1 d .
C36 C 0.7931(3) 0.4775(3) 0.21920(11) 0.0728(7) Uani 1 1 d .
H36 H 0.8328 0.5701 0.2011 0.087 Uiso 1 1 calc R
C37 C 0.6297(3) 0.3829(4) 0.21591(13) 0.0811(8) Uani 1 1 d .
H37 H 0.5617 0.4140 0.1947 0.097 Uiso 1 1 calc R
C38 C 1.3072(3) 0.7781(4) 0.25690(14) 0.0923(9) Uani 1 1 d .
H38 H 1.3501 0.8857 0.2544 0.111 Uiso 1 1 calc R
C39 C 1.1418(3) 0.6923(3) 0.25102(12) 0.0779(8) Uani 1 1 d .
H39 H 1.0761 0.7414 0.2444 0.094 Uiso 1 1 calc R
C40 C 1.0749(2) 0.5327(3) 0.25511(9) 0.0563(6) Uani 1 1 d .
C41 C 1.1803(3) 0.4676(3) 0.26491(10) 0.0691(7) Uani 1 1 d .
H41 H 1.1412 0.3605 0.2681 0.083 Uiso 1 1 calc R
C42 C 1.3440(3) 0.5643(4) 0.26986(12) 0.0819(8) Uani 1 1 d .
H42 H 1.4132 0.5190 0.2764 0.098 Uiso 1 1 calc R
H1A H 0.459(4) 0.326(3) 0.3680(11) 0.086(9) Uiso 1 1 d .
H2A H 0.124(4) 0.098(3) 0.2938(12) 0.097(10) Uiso 1 1 d .
H3A H -0.241(4) -0.006(4) 0.4017(13) 0.104(11) Uiso 1 1 d .
H4A H 1.208(4) 0.967(4) 0.1004(13) 0.107(12) Uiso 1 1 d .
H5A H 0.846(4) 0.863(3) 0.2089(12) 0.094(10) Uiso 1 1 d .
H6A H 0.508(3) 0.637(3) 0.1355(10) 0.072(8) Uiso 1 1 d .
H7A H 0.788(4) 0.909(4) 0.2920(14) 0.102(11) Uiso 1 1 d .
H8A H 0.186(4) 0.062(4) 0.2108(13) 0.092(11) Uiso 1 1 d .
H7B H 0.650(4) 0.819(4) 0.2657(13) 0.107(11) Uiso 1 1 d .
H8B H 0.332(5) 0.153(4) 0.2393(14) 0.125(12) Uiso 1 1 d .
N1 N -0.3137(2) 0.4570(3) 0.38708(9) 0.0732(6) Uani 1 1 d .
N2 N 0.5358(2) 0.9070(3) 0.42351(10) 0.0797(7) Uani 1 1 d .
N3 N 0.4303(2) 0.0317(3) 0.08222(10) 0.0775(6) Uani 1 1 d .
N4 N 1.2760(2) 0.5124(3) 0.11688(9) 0.0696(6) Uani 1 1 d .
N5 N 0.5630(2) 0.2516(3) 0.24068(10) 0.0817(7) Uani 1 1 d .
N6 N 1.4088(2) 0.7174(3) 0.26593(10) 0.0878(7) Uani 1 1 d .
O1 O 0.36629(19) 0.2691(2) 0.35315(7) 0.0739(5) Uani 1 1 d .
O2 O 0.05069(18) 0.0836(2) 0.31642(8) 0.0739(5) Uani 1 1 d .
O3 O -0.17592(19) 0.0155(2) 0.38074(8) 0.0759(6) Uani 1 1 d .
O4 O 1.14287(19) 0.9547(2) 0.12187(8) 0.0755(6) Uani 1 1 d .
O5 O 0.91672(18) 0.8830(2) 0.18669(8) 0.0744(5) Uani 1 1 d .
O6 O 0.60151(19) 0.6926(2) 0.15034(7) 0.0699(5) Uani 1 1 d .
O7 O 0.7396(3) 0.8586(4) 0.26424(11) 0.1261(12) Uani 1 1 d .
O8 O 0.2296(2) 0.1159(3) 0.23769(10) 0.1020(9) Uani 1 1 d .

loop_
_atom_site_aniso_label
_atom_site_aniso_U_11
_atom_site_aniso_U_22
_atom_site_aniso_U_33
_atom_site_aniso_U_23
_atom_site_aniso_U_13
_atom_site_aniso_U_12
C1 0.0337(10) 0.0447(12) 0.0675(15) 0.0054(10) 0.0025(10) 0.0100(9)
C2 0.0362(10) 0.0494(12) 0.0556(14) 0.0038(10) 0.0023(9) 0.0116(9)
C3 0.0343(10) 0.0489(12) 0.0699(16) 0.0085(11) 0.0049(10) 0.0138(9)
C4 0.0532(13) 0.0674(15) 0.0697(17) 0.0094(12) 0.0141(12) 0.0280(12)
C5 0.0653(16) 0.0758(17) 0.0607(15) -0.0036(13) 0.0000(12) 0.0304(14)
C6 0.0428(12) 0.0547(13) 0.0696(16) -0.0037(11) -0.0056(11) 0.0138(10)
C7 0.0375(11) 0.0513(13) 0.0715(16) 0.0020(11) 0.0074(10) 0.0170(10)
C8 0.0375(10) 0.0488(12) 0.0578(14) -0.0006(10) -0.0013(9) 0.0129(9)
C9 0.0361(11) 0.0499(12) 0.0625(15) 0.0053(11) 0.0010(10) 0.0110(9)
C10 0.0484(13) 0.0706(16) 0.0655(16) -0.0048(13) -0.0077(12) 0.0148(12)
C11 0.0709(17) 0.096(2) 0.0566(16) -0.0120(14) -0.0029(13) 0.0308(16)
C12 0.0578(15) 0.0763(17) 0.0690(17) 0.0047(13) 0.0160(12) 0.0266(13)
C13 0.0489(14) 0.0609(16) 0.100(2) 0.0073(14) 0.0066(14) -0.0012(12)
C14 0.0452(13) 0.0529(14) 0.0840(18) 0.0074(12) -0.0008(11) 0.0092(11)
C15 0.0330(10) 0.0474(12) 0.0592(13) -0.0023(10) 0.0052(9) 0.0112(9)
C16 0.0362(11) 0.0618(14) 0.0725(16) 0.0071(12) 0.0068(10) 0.0182(10)
C17 0.0376(12) 0.0840(18) 0.0693(16) -0.0045(14) -0.0001(11) 0.0226(13)
C18 0.0403(15) 0.0639(18) 0.222(4) 0.014(2) 0.0049(19) 0.0062(13)
C19 0.0361(13) 0.0503(15) 0.202(4) 0.0157(18) 0.0069(17) 0.0115(12)
C20 0.0321(10) 0.0531(13) 0.0613(14) 0.0020(10) 0.0057(9) 0.0152(10)
C21 0.0465(13) 0.0678(16) 0.099(2) 0.0087(14) 0.0078(12) 0.0252(12)
C22 0.0446(14) 0.106(2) 0.102(2) 0.0071(18) 0.0055(13) 0.0408(16)
C23 0.0452(13) 0.0668(16) 0.097(2) 0.0086(14) 0.0186(13) 0.0111(12)
C24 0.0414(12) 0.0619(15) 0.0825(18) 0.0073(13) 0.0091(11) 0.0158(11)
C25 0.0353(11) 0.0567(14) 0.0681(15) 0.0001(11) 0.0082(10) 0.0163(10)
C26 0.0456(14) 0.093(2) 0.097(2) 0.0305(16) 0.0076(13) 0.0193(14)
C27 0.0449(14) 0.112(2) 0.107(2) 0.0250(19) -0.0004(14) 0.0241(16)
C28 0.0527(15) 0.0579(15) 0.104(2) 0.0042(14) 0.0096(14) 0.0049(12)
C29 0.0481(13) 0.0557(15) 0.107(2) 0.0089(14) 0.0085(13) 0.0135(12)
C30 0.0357(11) 0.0585(14) 0.0605(14) -0.0031(11) 0.0075(9) 0.0128(10)
C31 0.0398(12) 0.0598(14) 0.0755(16) 0.0056(12) 0.0049(10) 0.0133(11)
C32 0.0373(12) 0.0839(19) 0.0767(18) 0.0056(14) 0.0023(11) 0.0171(13)
C33 0.0477(14) 0.0761(18) 0.102(2) 0.0095(16) 0.0144(14) 0.0049(13)
C34 0.0451(13) 0.0700(16) 0.0841(19) 0.0091(14) 0.0038(12) 0.0134(12)
C35 0.0358(11) 0.0592(14) 0.0643(15) -0.0022(11) 0.0078(10) 0.0135(10)
C36 0.0456(13) 0.0775(17) 0.0875(19) 0.0093(14) 0.0054(12) 0.0211(13)
C37 0.0432(14) 0.099(2) 0.094(2) 0.0011(17) -0.0005(13) 0.0268(15)
C38 0.0511(16) 0.080(2) 0.118(3) 0.0089(17) 0.0145(15) 0.0035(14)
C39 0.0464(13) 0.0703(17) 0.103(2) 0.0117(15) 0.0116(13) 0.0128(13)
C40 0.0361(11) 0.0659(15) 0.0546(14) -0.0001(11) 0.0058(9) 0.0121(11)
C41 0.0452(13) 0.0788(17) 0.0751(17) -0.0029(13) 0.0042(11) 0.0216(12)
C42 0.0439(14) 0.114(3) 0.082(2) -0.0038(17) 0.0071(12) 0.0312(16)
N1 0.0344(10) 0.0752(15) 0.0825(15) -0.0119(12) 0.0024(10) 0.0019(10)
N2 0.0347(10) 0.0894(17) 0.0989(18) 0.0017(13) 0.0060(10) 0.0142(11)
N3 0.0375(10) 0.0855(16) 0.0973(17) 0.0002(13) 0.0087(11) 0.0169(11)
N4 0.0394(10) 0.0743(15) 0.0687(13) -0.0065(11) 0.0063(9) 0.0028(10)
N5 0.0377(11) 0.0925(18) 0.0944(17) -0.0099(14) 0.0082(11) 0.0116(12)
N6 0.0388(12) 0.106(2) 0.0878(17) -0.0037(14) 0.0101(11) 0.0053(13)
O1 0.0293(8) 0.0902(13) 0.0707(11) -0.0045(9) 0.0021(8) 0.0001(8)
O2 0.0307(8) 0.0970(13) 0.0649(11) -0.0102(9) 0.0036(7) 0.0040(8)
O3 0.0319(8) 0.0917(13) 0.0823(13) -0.0005(10) 0.0102(8) 0.0083(8)
O4 0.0335(8) 0.0850(13) 0.0901(13) -0.0124(10) 0.0126(8) 0.0106(8)
O5 0.0330(8) 0.0982(14) 0.0635(11) -0.0161(10) 0.0027(8) 0.0056(8)
O6 0.0309(8) 0.0846(12) 0.0667(11) -0.0001(9) 0.0018(7) 0.0027(8)
O7 0.0384(11) 0.184(3) 0.0931(17) -0.0570(17) 0.0101(11) -0.0034(13)
O8 0.0372(10) 0.142(2) 0.0854(16) -0.0385(14) 0.0050(10) 0.0059(11)

loop_
_atom_type_symbol
_atom_type_description
_atom_type_scat_dispersion_real
_atom_type_scat_dispersion_imag
_atom_type_scat_source
C C 0.0033 0.0016 'International Tables Vol C Tables 4.2.6.8 and 6.1.1.4'
H H 0.0000 0.0000 'International Tables Vol C Tables 4.2.6.8 and 6.1.1.4'
N N 0.0061 0.0033 'International Tables Vol C Tables 4.2.6.8 and 6.1.1.4'
O O 0.0106 0.0060 'International Tables Vol C Tables 4.2.6.8 and 6.1.1.4'

loop_
_geom_angle_atom_site_label_1
_geom_angle_atom_site_label_2
_geom_angle_atom_site_label_3
_geom_angle
O1 C1 C6 124.54(19)
O1 C1 C2 115.6(2)
C6 C1 C2 119.8(2)
O2 C2 C3 117.68(18)
O2 C2 C1 122.63(19)
C3 C2 C1 119.7(2)
O3 C3 C4 124.3(2)
O3 C3 C2 115.2(2)
C4 C3 C2 120.5(2)
C3 C4 C5 119.6(2)
C6 C5 C4 120.4(2)
C1 C6 C5 120.0(2)
O4 C7 C12 124.5(2)
O4 C7 C8 114.9(2)
C12 C7 C8 120.5(2)
O5 C8 C7 117.66(19)
O5 C8 C9 122.9(2)
C7 C8 C9 119.5(2)
O6 C9 C10 124.59(19)
O6 C9 C8 115.6(2)
C10 C9 C8 119.8(2)
C9 C10 C11 120.0(2)
C10 C11 C12 120.8(2)
C7 C12 C11 119.3(2)
N1 C13 C14 124.0(2)
C13 C14 C15 119.4(2)
C14 C15 C16 117.17(19)
C14 C15 C20 121.1(2)
C16 C15 C20 121.7(2)
C17 C16 C15 118.9(2)
N1 C17 C16 124.1(2)
N2 C18 C19 125.3(3)
C20 C19 C18 119.6(2)
C19 C20 C21 116.4(2)
C19 C20 C15 122.11(19)
C21 C20 C15 121.5(2)
C20 C21 C22 119.2(2)
N2 C22 C21 124.6(2)
N3 C23 C24 123.9(3)
C23 C24 C25 119.5(2)
C26 C25 C24 116.4(2)
C26 C25 C30 122.0(2)
C24 C25 C30 121.6(2)
C25 C26 C27 119.8(3)
N3 C27 C26 124.2(3)
N4 C28 C29 124.2(2)
C28 C29 C30 119.4(2)
C31 C30 C29 116.9(2)
C31 C30 C25 121.3(2)
C29 C30 C25 121.8(2)
C32 C31 C30 119.3(2)
N4 C32 C31 124.2(2)
N5 C33 C34 123.9(3)
C35 C34 C33 119.8(3)
C34 C35 C36 116.4(2)
C34 C35 C40 122.0(2)
C36 C35 C40 121.5(2)
C37 C36 C35 119.4(3)
N5 C37 C36 124.5(3)
N6 C38 C39 124.2(3)
C38 C39 C40 119.2(3)
C39 C40 C41 117.2(2)
C39 C40 C35 121.8(2)
C41 C40 C35 121.0(2)
C42 C41 C40 118.9(3)
N6 C42 C41 124.2(3)
C17 N1 C13 116.4(2)
C18 N2 C22 114.9(2)
C27 N3 C23 116.3(2)
C28 N4 C32 116.0(2)
C37 N5 C33 116.0(2)
C38 N6 C42 116.4(2)

loop_
_geom_bond_atom_site_label_1
_geom_bond_atom_site_label_2
_geom_bond_distance
C1 O1 1.362(3)
C1 C6 1.373(3)
C1 C2 1.395(3)
C2 O2 1.350(3)
C2 C3 1.379(3)
C3 O3 1.368(3)
C3 C4 1.375(3)
C4 C5 1.381(3)
C5 C6 1.381(3)
C7 O4 1.368(3)
C7 C12 1.370(3)
C7 C8 1.388(3)
C8 O5 1.350(3)
C8 C9 1.395(3)
C9 O6 1.361(3)
C9 C10 1.372(3)
C10 C11 1.374(3)
C11 C12 1.385(3)
C13 N1 1.325(3)
C13 C14 1.372(3)
C14 C15 1.378(3)
C15 C16 1.386(3)
C15 C20 1.487(3)
C16 C17 1.377(3)
C17 N1 1.325(3)
C18 N2 1.297(4)
C18 C19 1.378(3)
C19 C20 1.357(3)
C20 C21 1.371(3)
C21 C22 1.381(3)
C22 N2 1.318(3)
C23 N3 1.327(3)
C23 C24 1.380(3)
C24 C25 1.384(3)
C25 C26 1.374(3)
C25 C30 1.489(3)
C26 C27 1.380(3)
C27 N3 1.310(4)
C28 N4 1.324(3)
C28 C29 1.372(3)
C29 C30 1.382(3)
C30 C31 1.380(3)
C31 C32 1.375(3)
C32 N4 1.328(3)
C33 N5 1.322(4)
C33 C34 1.375(3)
C34 C35 1.375(3)
C35 C36 1.378(3)
C35 C40 1.483(3)
C36 C37 1.375(3)
C37 N5 1.313(4)
C38 N6 1.319(4)
C38 C39 1.377(4)
C39 C40 1.378(3)
C40 C41 1.385(3)
C41 C42 1.378(3)
C42 N6 1.321(4)
